data_7718614
loop_
_publ_author_name
'Suryadevara, Nithin'
'Bagio, Stanley'
'Hay, Moya A.'
'Gable, Robert W.'
'Boskovic, Colette'

_publ_section_title
;
 Enhancing redox functionality in dinuclear europium complexes.
;
_journal_issue 23
_journal_name_full 'Dalton transactions (Cambridge, England : 2003)'
_journal_page_first 9208
_journal_page_last 9218
_journal_paper_doi 10.1039/d5dt00302d
_journal_volume 54
_journal_year 2025
_chemical_formula_moiety 'C54 H36 Br12 Eu2 N8 O6, C2 H3 N'
_chemical_formula_sum 'C56 H39 Br12 Eu2 N9 O6'
_chemical_formula_weight 2196.80
_chemical_name_systematic SB1-69
_space_group_crystal_system monoclinic
_space_group_IT_number 14
_space_group_name_Hall '-P 2ybc'
_space_group_name_H-M_alt 'P 1 21/c 1'
_atom_sites_solution_hydrogens geom
_atom_sites_solution_primary dual
_audit_creation_date 2024-08-23
_audit_creation_method
;
Olex2 1.5
(compiled 2024.02.16 svn.r378c4104 for OlexSys, GUI svn.r6928)
;
_audit_update_record
;
2025-01-29 deposited with the CCDC.	2025-05-01 downloaded from the CCDC.
;
_cell_angle_alpha 90
_cell_angle_beta 98.47(3)
_cell_angle_gamma 90
_cell_formula_units_Z 4
_cell_length_a 13.799(3)
_cell_length_b 13.467(3)
_cell_length_c 34.005(7)
_cell_measurement_reflns_used 4545
_cell_measurement_temperature 100(2)
_cell_measurement_theta_max 31.26
_cell_measurement_theta_min 1.61
_cell_volume 6250(2)
_computing_cell_refinement 'XDS (Kabsch, 2010)'
_computing_data_collection 'AS QEGUI'
_computing_data_reduction 'XDS (Kabsch, 2010)'
_computing_molecular_graphics 'Olex2 1.5 (Dolomanov et al., 2009)'
_computing_publication_material 'Olex2 1.5 (Dolomanov et al., 2009)'
_computing_structure_refinement 'SHELXL 2019/3 (Sheldrick, 2015)'
_computing_structure_solution 'SHELXT 2018/2 (Sheldrick, 2018)'
_diffrn_ambient_temperature 100(2)
_diffrn_detector_area_resol_mean 13.3
_diffrn_measured_fraction_theta_full 0.997
_diffrn_measured_fraction_theta_max 0.844
_diffrn_measurement_device_type 'MX2 Beamline Australian Synchrotron'
_diffrn_measurement_method 'Omega Scan'
_diffrn_radiation_monochromator 'Silicon Double Crystal'
_diffrn_radiation_type Synchrotron
_diffrn_radiation_wavelength 0.71076
_diffrn_reflns_av_R_equivalents 0.0484
_diffrn_reflns_av_unetI/netI 0.0253
_diffrn_reflns_Laue_measured_fraction_full 0.997
_diffrn_reflns_Laue_measured_fraction_max 0.844
_diffrn_reflns_limit_h_max 20
_diffrn_reflns_limit_h_min -20
_diffrn_reflns_limit_k_max 19
_diffrn_reflns_limit_k_min -19
_diffrn_reflns_limit_l_max 49
_diffrn_reflns_limit_l_min -49
_diffrn_reflns_number 109138
_diffrn_reflns_point_group_measured_fraction_full 0.997
_diffrn_reflns_point_group_measured_fraction_max 0.844
_diffrn_reflns_theta_full 25.243
_diffrn_reflns_theta_max 32.212
_diffrn_reflns_theta_min 1.211
_diffrn_source 'MX2 Beamline Australian Synchrotron'
_exptl_absorpt_coefficient_mu 9.717
_exptl_absorpt_correction_T_max 0.4345
_exptl_absorpt_correction_T_min 0.1606
_exptl_absorpt_correction_type multi-scan
_exptl_absorpt_process_details 'XDS (Kabsch, 2010)'
_exptl_crystal_colour 'dark red'
_exptl_crystal_colour_modifier dark
_exptl_crystal_colour_primary red
_exptl_crystal_density_diffrn 2.335
_exptl_crystal_description block
_exptl_crystal_F_000 4128
_exptl_crystal_recrystallization_method 'Crystallized from acetonitrile'
_exptl_crystal_size_max 0.08
_exptl_crystal_size_mid 0.08
_exptl_crystal_size_min 0.06
_refine_diff_density_max 2.740
_refine_diff_density_min -1.923
_refine_diff_density_rms 0.158
_refine_ls_extinction_coef 0.00128(4)
_refine_ls_extinction_expression Fc^*^=kFc[1+0.001xFc^2^\l^3^/sin(2\q)]^-1/4^
_refine_ls_extinction_method 'SHELXL-2019/2 (Sheldrick 2019)'
_refine_ls_goodness_of_fit_ref 1.109
_refine_ls_hydrogen_treatment constr
_refine_ls_matrix_type full
_refine_ls_number_parameters 768
_refine_ls_number_reflns 18620
_refine_ls_number_restraints 0
_refine_ls_restrained_S_all 1.109
_refine_ls_R_factor_all 0.0284
_refine_ls_R_factor_gt 0.0281
_refine_ls_shift/su_max 0.006
_refine_ls_shift/su_mean 0.000
_refine_ls_structure_factor_coef Fsqd
_refine_ls_weighting_details 'w=1/[\s^2^(Fo^2^)+(0.0396P)^2^+14.0191P] where P=(Fo^2^+2Fc^2^)/3'
_refine_ls_weighting_scheme calc
_refine_ls_wR_factor_gt 0.0770
_refine_ls_wR_factor_ref 0.0772
_reflns_Friedel_coverage 0.000
_reflns_number_gt 18434
_reflns_number_total 18620
_reflns_threshold_expression 'I > 2\s(I)'
_cod_data_source_file d5dt00302d2.cif
_cod_data_source_block cxasap
_cod_depositor_comments 'Adding full bibliography for 7718613--7718615.cif.'
_cod_database_code 7718614
_shelx_shelxl_version_number 2019/3
_shelx_space_group_comment
;
The symmetry employed for this shelxl refinement is uniquely defined
by the following loop, which should always be used as a source of
symmetry information in preference to the above space-group names.
They are only intended as comments.
;
_shelx_estimated_absorpt_t_max 0.593
_shelx_estimated_absorpt_t_min 0.510
_diffrn_measurement_detector_type 'Dectris Eiger 16M'
_olex2_refinement_description
;
1.a Secondary CH2 refined with riding coordinates:
 C25(H25A,H25B), C31(H31A,H31B), C7(H7A,H7B), C1(H1A,H1B), C13(H13A,H13B),
 C19(H19A,H19B)
1.b Aromatic/amide H refined with riding coordinates:
 C4(H4), C36(H36), C18(H18), C35(H35), C11(H11), C21(H21), C12(H12), C3(H3),
 C27(H27), C17(H17), C22(H22), C30(H30), C28(H28), C5(H5), C34(H34), C9(H9),
 C29(H29), C33(H33), C24(H24), C16(H16), C6(H6), C23(H23), C10(H10), C15(H15)
1.c Idealised Me refined as rotating group:
 C56(H56A,H56B,H56C)
;
_olex2_submission_special_instructions 'No special instructions were received'

loop_
_space_group_symop_operation_xyz
'x, y, z'
'-x, y+1/2, -z+1/2'
'-x, -y, -z'
'x, -y-1/2, z-1/2'

loop_
_atom_site_label
_atom_site_type_symbol
_atom_site_fract_x
_atom_site_fract_y
_atom_site_fract_z
_atom_site_U_iso_or_equiv
_atom_site_adp_type
_atom_site_occupancy
_atom_site_site_symmetry_order
_atom_site_calc_flag
_atom_site_refinement_flags_posn
_atom_site_refinement_flags_adp
_atom_site_refinement_flags_occupancy
_atom_site_disorder_assembly
_atom_site_disorder_group
Eu1 Eu 0.83330(2) 0.38958(2) 0.61815(2) 0.00989(4) Uani 1 1 d . . . . .
Eu2 Eu 0.61455(2) 0.25629(2) 0.63542(2) 0.01009(4) Uani 1 1 d . . . . .
Br1 Br 0.78207(2) 0.37271(2) 0.46048(2) 0.01778(6) Uani 1 1 d . . . . .
Br4 Br 0.73685(2) 0.00412(2) 0.58184(2) 0.01759(6) Uani 1 1 d . . . . .
Br8 Br 0.60077(2) 0.42327(2) 0.77314(2) 0.01864(6) Uani 1 1 d . . . . .
Br12 Br 0.44301(2) 0.49762(2) 0.58913(2) 0.01811(6) Uani 1 1 d . . . . .
Br9 Br 0.77692(2) 0.62541(2) 0.73802(2) 0.01834(6) Uani 1 1 d . . . . .
Br3 Br 0.76804(2) -0.04617(2) 0.48937(2) 0.01950(6) Uani 1 1 d . . . . .
Br5 Br 1.00203(2) 0.25835(2) 0.71467(2) 0.01919(6) Uani 1 1 d . . . . .
Br10 Br 0.54429(2) 0.70026(2) 0.73699(2) 0.02055(6) Uani 1 1 d . . . . .
Br11 Br 0.39021(2) 0.66990(2) 0.65339(2) 0.02521(7) Uani 1 1 d . . . . .
Br2 Br 0.77318(2) 0.14255(2) 0.42548(2) 0.02393(6) Uani 1 1 d . . . . .
Br7 Br 0.80938(2) 0.43562(3) 0.83514(2) 0.02781(7) Uani 1 1 d . . . . .
Br6 Br 1.00946(2) 0.33608(3) 0.80795(2) 0.02888(7) Uani 1 1 d . . . . .
O2 O 0.73849(14) 0.22866(14) 0.59681(5) 0.0129(3) Uani 1 1 d . . . . .
O1 O 0.78174(14) 0.37418(14) 0.54985(5) 0.0136(3) Uani 1 1 d . . . . .
O3 O 0.79148(14) 0.27464(14) 0.66882(5) 0.0128(3) Uani 1 1 d . . . . .
O4 O 0.62854(14) 0.31695(15) 0.69720(5) 0.0144(3) Uani 1 1 d . . . . .
O6 O 0.65284(13) 0.41733(13) 0.61365(5) 0.0120(3) Uani 1 1 d . . . . .
O5 O 0.79034(13) 0.48804(14) 0.66815(6) 0.0129(3) Uani 1 1 d . . . . .
N3 N 0.85487(17) 0.58111(17) 0.59541(7) 0.0155(4) Uani 1 1 d . . . . .
N4 N 0.95050(17) 0.24303(17) 0.60382(7) 0.0148(4) Uani 1 1 d . . . . .
N8 N 0.53387(17) 0.24278(17) 0.56019(7) 0.0151(4) Uani 1 1 d . . . . .
N6 N 0.64023(17) 0.08329(17) 0.66740(7) 0.0152(4) Uani 1 1 d . . . . .
N2 N 0.99473(16) 0.47376(17) 0.65925(7) 0.0141(4) Uani 1 1 d . . . . .
N1 N 0.98598(16) 0.42877(16) 0.57639(7) 0.0133(4) Uani 1 1 d . . . . .
N7 N 0.43759(17) 0.30088(17) 0.65493(7) 0.0154(4) Uani 1 1 d . . . . .
N5 N 0.46653(16) 0.12532(17) 0.61476(7) 0.0138(4) Uani 1 1 d . . . . .
C52 C 0.51228(18) 0.60352(19) 0.66160(8) 0.0152(5) Uani 1 1 d . . . . .
C2 C 0.92216(19) 0.6020(2) 0.57173(8) 0.0151(4) Uani 1 1 d . . . . .
C53 C 0.58024(19) 0.62454(19) 0.69472(8) 0.0150(4) Uani 1 1 d . . . . .
C54 C 0.67584(18) 0.58668(19) 0.69721(8) 0.0135(4) Uani 1 1 d . . . . .
C51 C 0.53597(19) 0.53536(19) 0.63310(8) 0.0145(4) Uani 1 1 d . . . . .
C32 C 0.3575(2) 0.2462(2) 0.64112(8) 0.0156(5) Uani 1 1 d . . . . .
C26 C 0.49693(19) 0.1550(2) 0.54629(8) 0.0152(4) Uani 1 1 d . . . . .
C39 C 0.75036(19) 0.10805(19) 0.54570(8) 0.0142(4) Uani 1 1 d . . . . .
C4 C 0.9084(2) 0.7774(2) 0.58154(10) 0.0239(6) Uani 1 1 d . . . . .
H4 H 0.926530 0.843899 0.576781 0.029 Uiso 1 1 calc R U . . .
C8 C 1.07144(19) 0.4972(2) 0.64102(8) 0.0152(4) Uani 1 1 d . . . . .
C36 C 0.4276(2) 0.3708(2) 0.68223(8) 0.0173(5) Uani 1 1 d . . . . .
H36 H 0.483289 0.409544 0.692275 0.021 Uiso 1 1 calc R U . . .
C18 C 0.9452(2) 0.1551(2) 0.62208(8) 0.0175(5) Uani 1 1 d . . . . .
H18 H 0.908750 0.151238 0.643640 0.021 Uiso 1 1 calc R U . . .
C45 C 0.71685(19) 0.3694(2) 0.75920(8) 0.0145(4) Uani 1 1 d . . . . .
C35 C 0.3402(2) 0.3893(2) 0.69655(9) 0.0208(5) Uani 1 1 d . . . . .
H35 H 0.335969 0.440876 0.715294 0.025 Uiso 1 1 calc R U . . .
C46 C 0.8059(2) 0.3757(2) 0.78476(8) 0.0176(5) Uani 1 1 d . . . . .
C11 C 1.0678(2) 0.5701(2) 0.71520(10) 0.0236(6) Uani 1 1 d . . . . .
H11 H 1.065473 0.592536 0.741529 0.028 Uiso 1 1 calc R U . . .
C25 C 0.4817(2) 0.0781(2) 0.57693(8) 0.0166(5) Uani 1 1 d . . . . .
H25A H 0.423876 0.036927 0.566839 0.020 Uiso 1 1 calc R U . . .
H25B H 0.539584 0.033916 0.581621 0.020 Uiso 1 1 calc R U . . .
C31 C 0.36894(19) 0.1738(2) 0.60865(8) 0.0166(5) Uani 1 1 d . . . . .
H31A H 0.317430 0.122277 0.607632 0.020 Uiso 1 1 calc R U . . .
H31B H 0.359807 0.208965 0.582810 0.020 Uiso 1 1 calc R U . . .
C21 C 0.5881(2) -0.0860(2) 0.67068(9) 0.0201(5) Uani 1 1 d . . . . .
H21 H 0.537907 -0.134312 0.664749 0.024 Uiso 1 1 calc R U . . .
C38 C 0.75085(18) 0.20494(19) 0.56000(7) 0.0120(4) Uani 1 1 d . . . . .
C12 C 0.9933(2) 0.5106(2) 0.69590(8) 0.0175(5) Uani 1 1 d . . . . .
H12 H 0.939189 0.495262 0.709147 0.021 Uiso 1 1 calc R U . . .
C3 C 0.9514(2) 0.6986(2) 0.56451(9) 0.0212(5) Uani 1 1 d . . . . .
H3 H 1.000346 0.710182 0.548096 0.025 Uiso 1 1 calc R U . . .
C49 C 0.70222(18) 0.52141(18) 0.66852(7) 0.0122(4) Uani 1 1 d . . . . .
C41 C 0.7690(2) 0.1653(2) 0.48003(8) 0.0157(5) Uani 1 1 d . . . . .
C44 C 0.71107(19) 0.32796(19) 0.72130(7) 0.0131(4) Uani 1 1 d . . . . .
C50 C 0.62744(18) 0.48944(18) 0.63741(7) 0.0118(4) Uani 1 1 d . . . . .
C20 C 0.5696(2) 0.0135(2) 0.66131(8) 0.0156(5) Uani 1 1 d . . . . .
C27 C 0.4766(2) 0.1338(2) 0.50594(8) 0.0197(5) Uani 1 1 d . . . . .
H27 H 0.448869 0.071756 0.497103 0.024 Uiso 1 1 calc R U . . .
C47 C 0.8908(2) 0.3400(2) 0.77252(8) 0.0180(5) Uani 1 1 d . . . . .
C7 C 1.07991(19) 0.4449(2) 0.60260(8) 0.0177(5) Uani 1 1 d . . . . .
H7A H 1.123490 0.484203 0.587914 0.021 Uiso 1 1 calc R U . . .
H7B H 1.111521 0.379605 0.608813 0.021 Uiso 1 1 calc R U . . .
C1 C 0.9596(2) 0.51596(19) 0.55048(8) 0.0157(5) Uani 1 1 d . . . . .
H1A H 0.908761 0.495974 0.528237 0.019 Uiso 1 1 calc R U . . .
H1B H 1.018025 0.537461 0.538989 0.019 Uiso 1 1 calc R U . . .
C17 C 0.9904(2) 0.0701(2) 0.61099(10) 0.0227(6) Uani 1 1 d . . . . .
H17 H 0.985233 0.009257 0.624696 0.027 Uiso 1 1 calc R U . . .
C22 C 0.6809(2) -0.1136(2) 0.68881(10) 0.0231(6) Uani 1 1 d . . . . .
H22 H 0.694973 -0.180924 0.695697 0.028 Uiso 1 1 calc R U . . .
C43 C 0.79983(18) 0.30101(18) 0.70704(7) 0.0125(4) Uani 1 1 d . . . . .
C30 C 0.55275(19) 0.3111(2) 0.53355(8) 0.0165(5) Uani 1 1 d . . . . .
H30 H 0.577916 0.373760 0.543008 0.020 Uiso 1 1 calc R U . . .
C14 C 1.0012(2) 0.2470(2) 0.57301(9) 0.0174(5) Uani 1 1 d . . . . .
C48 C 0.88706(19) 0.3034(2) 0.73348(8) 0.0153(4) Uani 1 1 d . . . . .
C40 C 0.76102(19) 0.0873(2) 0.50600(8) 0.0149(4) Uani 1 1 d . . . . .
C28 C 0.4974(2) 0.2045(3) 0.47870(9) 0.0239(6) Uani 1 1 d . . . . .
H28 H 0.484670 0.191518 0.450963 0.029 Uiso 1 1 calc R U . . .
C37 C 0.77004(18) 0.28549(19) 0.53462(7) 0.0123(4) Uani 1 1 d . . . . .
C56 C 0.6668(2) 0.5700(2) 0.51896(10) 0.0266(6) Uani 1 1 d . . . . .
H56A H 0.605627 0.546301 0.503517 0.040 Uiso 1 1 calc R U . . .
H56B H 0.652581 0.602710 0.543211 0.040 Uiso 1 1 calc R U . . .
H56C H 0.710802 0.513629 0.526099 0.040 Uiso 1 1 calc R U . . .
C5 C 0.8380(2) 0.7572(2) 0.60571(10) 0.0224(6) Uani 1 1 d . . . . .
H5 H 0.806359 0.809527 0.617586 0.027 Uiso 1 1 calc R U . . .
C55 C 0.7135(3) 0.6402(3) 0.49534(11) 0.0290(6) Uani 1 1 d . . . . .
N9 N 0.7501(3) 0.6948(3) 0.47646(13) 0.0462(9) Uani 1 1 d . . . . .
C34 C 0.2594(2) 0.3315(2) 0.68307(9) 0.0228(6) Uani 1 1 d . . . . .
H34 H 0.199001 0.341693 0.692736 0.027 Uiso 1 1 calc R U . . .
C9 C 1.1467(2) 0.5594(2) 0.65780(10) 0.0224(5) Uani 1 1 d . . . . .
H9 H 1.198308 0.576457 0.643410 0.027 Uiso 1 1 calc R U . . .
C13 C 1.0000(2) 0.3434(2) 0.55062(8) 0.0158(5) Uani 1 1 d . . . . .
H13A H 1.062613 0.351196 0.539996 0.019 Uiso 1 1 calc R U . . .
H13B H 0.946335 0.341949 0.527828 0.019 Uiso 1 1 calc R U . . .
C29 C 0.5371(2) 0.2944(2) 0.49276(8) 0.0207(5) Uani 1 1 d . . . . .
H29 H 0.553380 0.343684 0.474866 0.025 Uiso 1 1 calc R U . . .
C33 C 0.2681(2) 0.2581(2) 0.65511(10) 0.0217(5) Uani 1 1 d . . . . .
H33 H 0.214037 0.216531 0.645654 0.026 Uiso 1 1 calc R U . . .
C24 C 0.7300(2) 0.0556(2) 0.68493(9) 0.0188(5) Uani 1 1 d . . . . .
H24 H 0.779988 0.104542 0.689410 0.023 Uiso 1 1 calc R U . . .
C16 C 1.0435(3) 0.0754(3) 0.57947(12) 0.0327(8) Uani 1 1 d . . . . .
H16 H 1.075640 0.018242 0.571279 0.039 Uiso 1 1 calc R U . . .
C6 C 0.8150(2) 0.6586(2) 0.61215(9) 0.0193(5) Uani 1 1 d . . . . .
H6 H 0.768373 0.645162 0.629398 0.023 Uiso 1 1 calc R U . . .
C19 C 0.4678(2) 0.0495(2) 0.64616(8) 0.0170(5) Uani 1 1 d . . . . .
H19A H 0.427016 -0.007615 0.635501 0.020 Uiso 1 1 calc R U . . .
H19B H 0.438566 0.077837 0.668561 0.020 Uiso 1 1 calc R U . . .
C42 C 0.77405(19) 0.26302(19) 0.49459(8) 0.0139(4) Uani 1 1 d . . . . .
C23 C 0.7528(2) -0.0412(2) 0.69673(10) 0.0230(6) Uani 1 1 d . . . . .
H23 H 0.816293 -0.057652 0.709960 0.028 Uiso 1 1 calc R U . . .
C10 C 1.1455(2) 0.5964(3) 0.69586(11) 0.0272(6) Uani 1 1 d . . . . .
H10 H 1.196300 0.638490 0.708201 0.033 Uiso 1 1 calc R U . . .
C15 C 1.0490(3) 0.1651(2) 0.56009(10) 0.0275(7) Uani 1 1 d . . . . .
H15 H 1.084697 0.170621 0.538350 0.033 Uiso 1 1 calc R U . . .

loop_
_atom_site_aniso_label
_atom_site_aniso_U_11
_atom_site_aniso_U_22
_atom_site_aniso_U_33
_atom_site_aniso_U_23
_atom_site_aniso_U_13
_atom_site_aniso_U_12
Eu1 0.01071(6) 0.00986(6) 0.01004(6) 0.00084(4) 0.00462(4) 0.00051(4)
Eu2 0.01148(6) 0.01028(6) 0.00925(6) 0.00057(4) 0.00394(4) -0.00063(4)
Br1 0.02039(12) 0.02127(12) 0.01266(11) 0.00543(9) 0.00573(9) 0.00177(9)
Br4 0.02383(12) 0.01254(11) 0.01803(12) 0.00154(9) 0.00852(10) 0.00117(9)
Br8 0.02047(12) 0.02091(12) 0.01694(12) -0.00600(9) 0.01071(10) -0.00376(9)
Br12 0.01513(11) 0.01942(12) 0.01864(12) 0.00104(9) -0.00134(9) 0.00154(9)
Br9 0.01884(12) 0.01784(12) 0.01781(12) -0.00623(9) 0.00089(9) 0.00016(9)
Br3 0.02321(13) 0.01687(12) 0.01936(12) -0.00668(9) 0.00621(10) 0.00171(9)
Br5 0.01423(11) 0.02404(13) 0.01976(13) 0.00486(10) 0.00403(9) 0.00293(9)
Br10 0.02351(13) 0.01633(12) 0.02408(13) -0.00566(10) 0.01102(10) 0.00285(10)
Br11 0.01340(11) 0.02027(13) 0.04173(18) -0.00708(12) 0.00331(11) 0.00457(9)
Br2 0.03564(16) 0.02616(14) 0.01080(11) -0.00246(10) 0.00613(10) 0.00832(12)
Br7 0.03069(15) 0.04097(18) 0.01212(12) -0.00751(11) 0.00429(11) -0.00691(13)
Br6 0.02118(13) 0.04367(19) 0.01948(14) -0.00169(12) -0.00468(11) -0.00316(12)
O2 0.0158(8) 0.0135(8) 0.0106(8) -0.0001(6) 0.0058(6) 0.0014(6)
O1 0.0172(8) 0.0130(8) 0.0110(8) -0.0001(6) 0.0039(7) 0.0003(6)
O3 0.0167(8) 0.0144(8) 0.0081(7) 0.0018(6) 0.0039(6) 0.0015(6)
O4 0.0133(8) 0.0189(9) 0.0115(8) -0.0030(7) 0.0035(6) -0.0006(7)
O6 0.0141(8) 0.0102(7) 0.0123(8) -0.0002(6) 0.0042(6) 0.0000(6)
O5 0.0111(7) 0.0144(8) 0.0138(8) -0.0009(6) 0.0040(6) 0.0016(6)
N3 0.0166(9) 0.0137(9) 0.0171(10) 0.0028(8) 0.0055(8) 0.0009(8)
N4 0.0153(9) 0.0142(9) 0.0159(10) 0.0020(8) 0.0056(8) 0.0028(7)
N8 0.0153(9) 0.0164(10) 0.0135(10) 0.0025(8) 0.0024(8) -0.0001(8)
N6 0.0190(10) 0.0133(9) 0.0139(9) 0.0030(8) 0.0043(8) 0.0005(8)
N2 0.0129(9) 0.0153(9) 0.0142(9) 0.0017(8) 0.0030(8) 0.0012(7)
N1 0.0145(9) 0.0128(9) 0.0134(9) 0.0025(7) 0.0049(8) 0.0015(7)
N7 0.0150(9) 0.0155(10) 0.0167(10) 0.0027(8) 0.0060(8) 0.0012(8)
N5 0.0139(9) 0.0154(9) 0.0130(9) 0.0024(8) 0.0045(8) -0.0009(7)
C52 0.0114(10) 0.0124(10) 0.0228(12) -0.0004(9) 0.0061(9) 0.0037(8)
C2 0.0158(11) 0.0149(11) 0.0148(11) 0.0034(9) 0.0030(9) -0.0003(9)
C53 0.0165(11) 0.0102(10) 0.0195(12) -0.0026(9) 0.0068(9) 0.0000(8)
C54 0.0142(10) 0.0115(10) 0.0156(11) -0.0020(9) 0.0043(9) -0.0009(8)
C51 0.0148(10) 0.0121(10) 0.0165(11) 0.0005(9) 0.0014(9) 0.0002(8)
C32 0.0143(11) 0.0170(11) 0.0163(11) 0.0043(9) 0.0048(9) 0.0010(9)
C26 0.0152(10) 0.0165(11) 0.0145(11) 0.0001(9) 0.0046(9) 0.0005(9)
C39 0.0170(11) 0.0132(10) 0.0136(11) 0.0014(8) 0.0064(9) 0.0015(8)
C4 0.0302(14) 0.0129(11) 0.0298(15) 0.0031(11) 0.0091(12) -0.0016(11)
C8 0.0137(10) 0.0150(11) 0.0172(11) 0.0020(9) 0.0027(9) -0.0007(8)
C36 0.0170(11) 0.0185(11) 0.0173(12) 0.0017(10) 0.0054(9) 0.0035(9)
C18 0.0177(11) 0.0163(11) 0.0193(12) 0.0028(10) 0.0053(10) 0.0026(9)
C45 0.0167(11) 0.0163(11) 0.0124(10) -0.0006(9) 0.0078(9) -0.0025(9)
C35 0.0223(13) 0.0219(13) 0.0201(13) 0.0027(10) 0.0095(11) 0.0081(10)
C46 0.0227(12) 0.0217(12) 0.0090(10) -0.0008(9) 0.0040(9) -0.0046(10)
C11 0.0199(12) 0.0246(14) 0.0254(14) -0.0073(11) 0.0005(11) 0.0013(11)
C25 0.0199(11) 0.0146(11) 0.0156(11) -0.0003(9) 0.0039(9) -0.0003(9)
C31 0.0129(10) 0.0193(12) 0.0177(11) 0.0005(9) 0.0029(9) -0.0010(9)
C21 0.0212(12) 0.0138(11) 0.0275(14) 0.0056(10) 0.0110(11) 0.0006(9)
C38 0.0137(10) 0.0138(10) 0.0095(10) -0.0003(8) 0.0045(8) 0.0014(8)
C12 0.0153(11) 0.0200(12) 0.0174(12) -0.0017(10) 0.0035(9) 0.0004(9)
C3 0.0221(12) 0.0174(12) 0.0258(14) 0.0045(10) 0.0088(11) -0.0021(10)
C49 0.0115(10) 0.0114(10) 0.0144(10) 0.0015(8) 0.0041(8) -0.0001(8)
C41 0.0177(11) 0.0200(12) 0.0102(10) -0.0019(9) 0.0050(9) 0.0036(9)
C44 0.0159(10) 0.0142(10) 0.0097(10) 0.0014(8) 0.0032(8) 0.0003(8)
C50 0.0127(10) 0.0116(10) 0.0120(10) 0.0011(8) 0.0046(8) 0.0002(8)
C20 0.0178(11) 0.0150(11) 0.0156(11) 0.0039(9) 0.0080(9) 0.0012(9)
C27 0.0214(12) 0.0229(13) 0.0154(12) -0.0030(10) 0.0047(10) 0.0017(10)
C47 0.0165(11) 0.0246(13) 0.0124(11) 0.0018(10) 0.0006(9) -0.0034(10)
C7 0.0134(10) 0.0226(12) 0.0182(12) 0.0023(10) 0.0063(9) 0.0008(9)
C1 0.0190(11) 0.0143(10) 0.0157(11) 0.0040(9) 0.0086(9) 0.0012(9)
C17 0.0241(13) 0.0172(12) 0.0284(14) 0.0057(11) 0.0094(11) 0.0070(10)
C22 0.0250(13) 0.0152(12) 0.0309(15) 0.0081(11) 0.0100(12) 0.0052(10)
C43 0.0155(10) 0.0132(10) 0.0092(10) 0.0018(8) 0.0031(8) -0.0009(8)
C30 0.0147(10) 0.0200(12) 0.0149(11) 0.0036(9) 0.0024(9) -0.0006(9)
C14 0.0173(11) 0.0166(11) 0.0200(12) 0.0012(9) 0.0088(10) 0.0041(9)
C48 0.0139(10) 0.0178(11) 0.0146(11) 0.0023(9) 0.0040(9) 0.0001(9)
C40 0.0165(11) 0.0146(10) 0.0144(11) -0.0048(9) 0.0050(9) 0.0018(9)
C28 0.0248(13) 0.0332(16) 0.0144(12) -0.0017(11) 0.0056(10) 0.0025(12)
C37 0.0135(10) 0.0137(10) 0.0105(10) 0.0005(8) 0.0047(8) 0.0014(8)
C56 0.0278(14) 0.0250(14) 0.0259(15) 0.0030(12) 0.0008(12) 0.0063(12)
C5 0.0313(15) 0.0139(11) 0.0234(14) 0.0023(10) 0.0083(12) 0.0031(10)
C55 0.0262(14) 0.0292(16) 0.0295(16) 0.0049(13) -0.0028(12) 0.0057(12)
N9 0.0344(17) 0.047(2) 0.057(2) 0.0184(18) 0.0050(16) 0.0016(15)
C34 0.0170(12) 0.0275(14) 0.0263(14) 0.0070(12) 0.0109(11) 0.0072(10)
C9 0.0145(11) 0.0218(13) 0.0314(15) -0.0019(11) 0.0047(11) -0.0046(10)
C13 0.0174(11) 0.0161(11) 0.0164(11) 0.0006(9) 0.0103(9) 0.0021(9)
C29 0.0189(12) 0.0281(14) 0.0160(12) 0.0059(10) 0.0054(10) 0.0014(10)
C33 0.0148(11) 0.0231(13) 0.0287(15) 0.0045(11) 0.0078(11) 0.0016(10)
C24 0.0189(12) 0.0170(12) 0.0206(12) 0.0022(10) 0.0033(10) 0.0006(9)
C16 0.0393(18) 0.0210(14) 0.0432(19) 0.0056(13) 0.0242(16) 0.0132(13)
C6 0.0225(12) 0.0144(11) 0.0228(13) 0.0030(10) 0.0098(10) 0.0020(10)
C19 0.0176(11) 0.0147(11) 0.0195(12) 0.0052(9) 0.0057(9) -0.0016(9)
C42 0.0161(11) 0.0159(11) 0.0110(10) 0.0016(8) 0.0062(9) 0.0019(9)
C23 0.0206(12) 0.0220(13) 0.0271(14) 0.0092(11) 0.0067(11) 0.0046(10)
C10 0.0189(13) 0.0251(14) 0.0373(17) -0.0094(13) 0.0028(12) -0.0041(11)
C15 0.0335(16) 0.0232(14) 0.0309(16) 0.0042(12) 0.0217(13) 0.0104(12)

loop_
_atom_type_symbol
_atom_type_description
_atom_type_scat_dispersion_real
_atom_type_scat_dispersion_imag
_atom_type_scat_source
C C 0.0033 0.0016 'International Tables Vol C Tables 4.2.6.8 and 6.1.1.4'
H H 0.0000 0.0000 'International Tables Vol C Tables 4.2.6.8 and 6.1.1.4'
Br Br -0.2901 2.4595 'International Tables Vol C Tables 4.2.6.8 and 6.1.1.4'
Eu Eu -0.1578 3.6682 'International Tables Vol C Tables 4.2.6.8 and 6.1.1.4'
N N 0.0061 0.0033 'International Tables Vol C Tables 4.2.6.8 and 6.1.1.4'
O O 0.0106 0.0060 'International Tables Vol C Tables 4.2.6.8 and 6.1.1.4'

loop_
_geom_angle_atom_site_label_1
_geom_angle_atom_site_label_2
_geom_angle_atom_site_label_3
_geom_angle
_geom_angle_site_symmetry_1
_geom_angle_site_symmetry_3
_geom_angle_publ_flag
O2 Eu1 N3 142.04(7) . . ?
O2 Eu1 N4 67.63(7) . . ?
O2 Eu1 N2 147.59(6) . . ?
O2 Eu1 N1 114.19(6) . . ?
O1 Eu1 O2 65.05(6) . . ?
O1 Eu1 O3 125.09(7) . . ?
O1 Eu1 O6 78.34(7) . . ?
O1 Eu1 N3 80.31(7) . . ?
O1 Eu1 N4 81.68(7) . . ?
O1 Eu1 N2 131.25(7) . . ?
O1 Eu1 N1 69.45(7) . . ?
O3 Eu1 O2 60.29(6) . . ?
O3 Eu1 O6 78.55(6) . . ?
O3 Eu1 N3 147.82(7) . . ?
O3 Eu1 N4 82.63(7) . . ?
O3 Eu1 N2 99.40(7) . . ?
O3 Eu1 N1 139.49(6) . . ?
O6 Eu1 O2 69.46(6) . . ?
O6 Eu1 N3 89.46(6) . . ?
O6 Eu1 N4 137.02(7) . . ?
O6 Eu1 N2 135.03(6) . . ?
O6 Eu1 N1 140.26(6) . . ?
O5 Eu1 O2 121.11(6) . . ?
O5 Eu1 O1 135.38(7) . . ?
O5 Eu1 O3 74.41(7) . . ?
O5 Eu1 O6 66.20(7) . . ?
O5 Eu1 N3 73.43(7) . . ?
O5 Eu1 N4 142.93(7) . . ?
O5 Eu1 N2 70.02(7) . . ?
O5 Eu1 N1 124.70(7) . . ?
N3 Eu1 N1 63.18(7) . . ?
N4 Eu1 N3 124.05(7) . . ?
N4 Eu1 N2 85.89(7) . . ?
N4 Eu1 N1 60.88(7) . . ?
N2 Eu1 N3 68.44(7) . . ?
N2 Eu1 N1 63.36(7) . . ?
O2 Eu2 O3 62.15(6) . . ?
O2 Eu2 O6 75.84(6) . . ?
O2 Eu2 N8 71.55(7) . . ?
O2 Eu2 N6 91.53(7) . . ?
O2 Eu2 N7 160.20(7) . . ?
O2 Eu2 N5 109.69(7) . . ?
O3 Eu2 N8 132.66(7) . . ?
O3 Eu2 N6 80.58(7) . . ?
O3 Eu2 N7 135.49(7) . . ?
O3 Eu2 N5 144.50(7) . . ?
O4 Eu2 O2 128.16(7) . . ?
O4 Eu2 O3 66.51(7) . . ?
O4 Eu2 O6 88.10(7) . . ?
O4 Eu2 N8 154.28(7) . . ?
O4 Eu2 N6 86.92(7) . . ?
O4 Eu2 N7 69.06(7) . . ?
O4 Eu2 N5 116.01(7) . . ?
O6 Eu2 O3 78.92(6) . . ?
O6 Eu2 N8 80.94(7) . . ?
O6 Eu2 N6 159.21(7) . . ?
O6 Eu2 N7 97.16(7) . . ?
O6 Eu2 N5 134.95(7) . . ?
N8 Eu2 N7 89.19(8) . . ?
N8 Eu2 N5 60.69(7) . . ?
N6 Eu2 N8 111.04(7) . . ?
N6 Eu2 N7 99.87(7) . . ?
N6 Eu2 N5 64.67(7) . . ?
N7 Eu2 N5 62.15(7) . . ?
Eu2 O2 Eu1 95.22(6) . . ?
C38 O2 Eu1 109.71(15) . . ?
C38 O2 Eu2 140.86(16) . . ?
C37 O1 Eu1 118.58(16) . . ?
Eu1 O3 Eu2 93.29(6) . . ?
C43 O3 Eu1 121.42(16) . . ?
C43 O3 Eu2 113.51(15) . . ?
C44 O4 Eu2 125.17(16) . . ?
Eu2 O6 Eu1 96.30(6) . . ?
C50 O6 Eu1 114.67(15) . . ?
C50 O6 Eu2 112.52(14) . . ?
C49 O5 Eu1 123.38(16) . . ?
C2 N3 Eu1 118.81(17) . . ?
C6 N3 Eu1 123.13(17) . . ?
C6 N3 C2 116.9(2) . . ?
C18 N4 Eu1 119.77(17) . . ?
C18 N4 C14 117.7(2) . . ?
C14 N4 Eu1 121.14(17) . . ?
C26 N8 Eu2 118.99(17) . . ?
C30 N8 Eu2 120.66(18) . . ?
C30 N8 C26 117.8(2) . . ?
C20 N6 Eu2 121.01(18) . . ?
C24 N6 Eu2 119.91(18) . . ?
C24 N6 C20 118.2(2) . . ?
C8 N2 Eu1 120.47(17) . . ?
C8 N2 C12 117.5(2) . . ?
C12 N2 Eu1 120.76(17) . . ?
C7 N1 Eu1 112.72(15) . . ?
C7 N1 C1 111.1(2) . . ?
C1 N1 Eu1 108.55(15) . . ?
C13 N1 Eu1 109.47(15) . . ?
C13 N1 C7 107.0(2) . . ?
C13 N1 C1 107.9(2) . . ?
C32 N7 Eu2 121.15(17) . . ?
C36 N7 Eu2 121.06(18) . . ?
C36 N7 C32 117.4(2) . . ?
C25 N5 Eu2 107.94(15) . . ?
C25 N5 C31 108.0(2) . . ?
C31 N5 Eu2 112.57(16) . . ?
C19 N5 Eu2 109.52(16) . . ?
C19 N5 C25 110.1(2) . . ?
C19 N5 C31 108.7(2) . . ?
C53 C52 Br11 120.35(19) . . ?
C53 C52 C51 119.7(2) . . ?
C51 C52 Br11 119.9(2) . . ?
N3 C2 C3 122.9(3) . . ?
N3 C2 C1 116.4(2) . . ?
C3 C2 C1 120.5(2) . . ?
C52 C53 Br10 120.50(19) . . ?
C52 C53 C54 119.5(2) . . ?
C54 C53 Br10 120.0(2) . . ?
C53 C54 Br9 121.93(19) . . ?
C49 C54 Br9 116.43(19) . . ?
C49 C54 C53 121.6(2) . . ?
C52 C51 Br12 121.36(19) . . ?
C50 C51 Br12 117.54(19) . . ?
C50 C51 C52 121.0(2) . . ?
N7 C32 C31 116.2(2) . . ?
N7 C32 C33 122.5(3) . . ?
C33 C32 C31 121.3(3) . . ?
N8 C26 C25 116.5(2) . . ?
N8 C26 C27 122.5(3) . . ?
C27 C26 C25 121.0(3) . . ?
C38 C39 Br4 117.59(19) . . ?
C38 C39 C40 121.7(2) . . ?
C40 C39 Br4 120.74(19) . . ?
C3 C4 H4 120.7 . . ?
C3 C4 C5 118.6(3) . . ?
C5 C4 H4 120.7 . . ?
N2 C8 C7 117.3(2) . . ?
N2 C8 C9 123.0(3) . . ?
C9 C8 C7 119.3(2) . . ?
N7 C36 H36 118.3 . . ?
N7 C36 C35 123.5(3) . . ?
C35 C36 H36 118.3 . . ?
N4 C18 H18 118.4 . . ?
N4 C18 C17 123.1(3) . . ?
C17 C18 H18 118.4 . . ?
C46 C45 Br8 121.5(2) . . ?
C44 C45 Br8 116.9(2) . . ?
C44 C45 C46 121.5(2) . . ?
C36 C35 H35 120.6 . . ?
C34 C35 C36 118.8(3) . . ?
C34 C35 H35 120.6 . . ?
C45 C46 Br7 119.5(2) . . ?
C47 C46 Br7 120.8(2) . . ?
C47 C46 C45 119.8(2) . . ?
C12 C11 H11 120.2 . . ?
C10 C11 H11 120.2 . . ?
C10 C11 C12 119.6(3) . . ?
N5 C25 C26 111.0(2) . . ?
N5 C25 H25A 109.4 . . ?
N5 C25 H25B 109.4 . . ?
C26 C25 H25A 109.4 . . ?
C26 C25 H25B 109.4 . . ?
H25A C25 H25B 108.0 . . ?
N5 C31 C32 112.0(2) . . ?
N5 C31 H31A 109.2 . . ?
N5 C31 H31B 109.2 . . ?
C32 C31 H31A 109.2 . . ?
C32 C31 H31B 109.2 . . ?
H31A C31 H31B 107.9 . . ?
C20 C21 H21 120.5 . . ?
C22 C21 H21 120.5 . . ?
C22 C21 C20 119.0(3) . . ?
O2 C38 C39 124.1(2) . . ?
O2 C38 C37 116.5(2) . . ?
C39 C38 C37 119.4(2) . . ?
N2 C12 C11 122.7(3) . . ?
N2 C12 H12 118.7 . . ?
C11 C12 H12 118.7 . . ?
C2 C3 H3 120.4 . . ?
C4 C3 C2 119.2(3) . . ?
C4 C3 H3 120.4 . . ?
O5 C49 C54 124.3(2) . . ?
O5 C49 C50 117.6(2) . . ?
C54 C49 C50 118.1(2) . . ?
C40 C41 Br2 121.3(2) . . ?
C40 C41 C42 119.3(2) . . ?
C42 C41 Br2 119.42(19) . . ?
O4 C44 C45 123.3(2) . . ?
O4 C44 C43 118.0(2) . . ?
C45 C44 C43 118.7(2) . . ?
O6 C50 C51 124.8(2) . . ?
O6 C50 C49 116.0(2) . . ?
C51 C50 C49 119.2(2) . . ?
N6 C20 C21 122.2(3) . . ?
N6 C20 C19 116.4(2) . . ?
C21 C20 C19 121.3(2) . . ?
C26 C27 H27 120.4 . . ?
C28 C27 C26 119.2(3) . . ?
C28 C27 H27 120.4 . . ?
C46 C47 Br6 120.7(2) . . ?
C46 C47 C48 119.3(2) . . ?
C48 C47 Br6 120.0(2) . . ?
N1 C7 C8 114.8(2) . . ?
N1 C7 H7A 108.6 . . ?
N1 C7 H7B 108.6 . . ?
C8 C7 H7A 108.6 . . ?
C8 C7 H7B 108.6 . . ?
H7A C7 H7B 107.5 . . ?
N1 C1 C2 113.5(2) . . ?
N1 C1 H1A 108.9 . . ?
N1 C1 H1B 108.9 . . ?
C2 C1 H1A 108.9 . . ?
C2 C1 H1B 108.9 . . ?
H1A C1 H1B 107.7 . . ?
C18 C17 H17 120.7 . . ?
C18 C17 C16 118.6(3) . . ?
C16 C17 H17 120.7 . . ?
C21 C22 H22 120.5 . . ?
C21 C22 C23 119.0(3) . . ?
C23 C22 H22 120.5 . . ?
O3 C43 C44 116.2(2) . . ?
O3 C43 C48 125.2(2) . . ?
C48 C43 C44 118.5(2) . . ?
N8 C30 H30 118.5 . . ?
N8 C30 C29 123.0(3) . . ?
C29 C30 H30 118.5 . . ?
N4 C14 C13 117.5(2) . . ?
N4 C14 C15 122.7(3) . . ?
C15 C14 C13 119.7(2) . . ?
C47 C48 Br5 120.9(2) . . ?
C43 C48 Br5 117.47(19) . . ?
C43 C48 C47 121.6(2) . . ?
C39 C40 Br3 119.5(2) . . ?
C41 C40 Br3 121.14(19) . . ?
C41 C40 C39 119.3(2) . . ?
C27 C28 H28 120.7 . . ?
C29 C28 C27 118.6(3) . . ?
C29 C28 H28 120.7 . . ?
O1 C37 C38 118.5(2) . . ?
O1 C37 C42 124.3(2) . . ?
C42 C37 C38 117.2(2) . . ?
H56A C56 H56B 109.5 . . ?
H56A C56 H56C 109.5 . . ?
H56B C56 H56C 109.5 . . ?
C55 C56 H56A 109.5 . . ?
C55 C56 H56B 109.5 . . ?
C55 C56 H56C 109.5 . . ?
C4 C5 H5 120.8 . . ?
C4 C5 C6 118.4(3) . . ?
C6 C5 H5 120.8 . . ?
N9 C55 C56 179.3(5) . . ?
C35 C34 H34 120.6 . . ?
C35 C34 C33 118.8(3) . . ?
C33 C34 H34 120.6 . . ?
C8 C9 H9 120.4 . . ?
C10 C9 C8 119.2(3) . . ?
C10 C9 H9 120.4 . . ?
N1 C13 C14 111.4(2) . . ?
N1 C13 H13A 109.4 . . ?
N1 C13 H13B 109.4 . . ?
C14 C13 H13A 109.4 . . ?
C14 C13 H13B 109.4 . . ?
H13A C13 H13B 108.0 . . ?
C30 C29 H29 120.6 . . ?
C28 C29 C30 118.8(3) . . ?
C28 C29 H29 120.6 . . ?
C32 C33 H33 120.5 . . ?
C34 C33 C32 119.0(3) . . ?
C34 C33 H33 120.5 . . ?
N6 C24 H24 118.5 . . ?
N6 C24 C23 122.9(3) . . ?
C23 C24 H24 118.5 . . ?
C17 C16 H16 120.5 . . ?
C15 C16 C17 119.0(3) . . ?
C15 C16 H16 120.5 . . ?
N3 C6 C5 123.9(3) . . ?
N3 C6 H6 118.1 . . ?
C5 C6 H6 118.1 . . ?
N5 C19 C20 112.5(2) . . ?
N5 C19 H19A 109.1 . . ?
N5 C19 H19B 109.1 . . ?
C20 C19 H19A 109.1 . . ?
C20 C19 H19B 109.1 . . ?
H19A C19 H19B 107.8 . . ?
C41 C42 Br1 121.33(19) . . ?
C37 C42 Br1 116.14(19) . . ?
C37 C42 C41 122.5(2) . . ?
C22 C23 H23 120.7 . . ?
C24 C23 C22 118.6(3) . . ?
C24 C23 H23 120.7 . . ?
C11 C10 C9 117.9(3) . . ?
C11 C10 H10 121.1 . . ?
C9 C10 H10 121.1 . . ?
C14 C15 H15 120.6 . . ?
C16 C15 C14 118.8(3) . . ?
C16 C15 H15 120.6 . . ?

loop_
_geom_bond_atom_site_label_1
_geom_bond_atom_site_label_2
_geom_bond_distance
_geom_bond_site_symmetry_2
_geom_bond_publ_flag
Eu1 O2 2.580(2) . ?
Eu1 O1 2.336(2) . ?
Eu1 O3 2.4475(18) . ?
Eu1 O6 2.5003(19) . ?
Eu1 O5 2.3016(19) . ?
Eu1 N3 2.722(2) . ?
Eu1 N4 2.642(2) . ?
Eu1 N2 2.699(2) . ?
Eu1 N1 2.760(2) . ?
Eu2 O2 2.3344(19) . ?
Eu2 O3 2.548(2) . ?
Eu2 O4 2.2358(19) . ?
Eu2 O6 2.3762(18) . ?
Eu2 N8 2.641(2) . ?
Eu2 N6 2.573(2) . ?
Eu2 N7 2.691(2) . ?
Eu2 N5 2.712(2) . ?
Br1 C42 1.891(3) . ?
Br4 C39 1.890(3) . ?
Br8 C45 1.881(3) . ?
Br12 C51 1.891(3) . ?
Br9 C54 1.890(3) . ?
Br3 C40 1.891(3) . ?
Br5 C48 1.896(3) . ?
Br10 C53 1.887(3) . ?
Br11 C52 1.891(3) . ?
Br2 C41 1.890(3) . ?
Br7 C46 1.888(3) . ?
Br6 C47 1.886(3) . ?
O2 C38 1.327(3) . ?
O1 C37 1.302(3) . ?
O3 C43 1.336(3) . ?
O4 C44 1.310(3) . ?
O6 C50 1.342(3) . ?
O5 C49 1.298(3) . ?
N3 C2 1.345(3) . ?
N3 C6 1.344(4) . ?
N4 C18 1.344(3) . ?
N4 C14 1.344(3) . ?
N8 C26 1.346(3) . ?
N8 C30 1.344(3) . ?
N6 C20 1.348(4) . ?
N6 C24 1.346(4) . ?
N2 C8 1.340(3) . ?
N2 C12 1.344(3) . ?
N1 C7 1.477(4) . ?
N1 C1 1.481(3) . ?
N1 C13 1.476(3) . ?
N7 C32 1.353(4) . ?
N7 C36 1.343(4) . ?
N5 C25 1.477(3) . ?
N5 C31 1.483(3) . ?
N5 C19 1.476(3) . ?
C52 C53 1.384(4) . ?
C52 C51 1.408(4) . ?
C2 C3 1.395(4) . ?
C2 C1 1.497(4) . ?
C53 C54 1.405(4) . ?
C54 C49 1.401(3) . ?
C51 C50 1.394(3) . ?
C32 C31 1.499(4) . ?
C32 C33 1.395(4) . ?
C26 C25 1.506(4) . ?
C26 C27 1.389(4) . ?
C39 C38 1.392(3) . ?
C39 C40 1.408(4) . ?
C4 H4 0.9500 . ?
C4 C3 1.385(4) . ?
C4 C5 1.388(4) . ?
C8 C7 1.504(4) . ?
C8 C9 1.390(4) . ?
C36 H36 0.9500 . ?
C36 C35 1.389(4) . ?
C18 H18 0.9500 . ?
C18 C17 1.383(4) . ?
C45 C46 1.399(4) . ?
C45 C44 1.396(3) . ?
C35 H35 0.9500 . ?
C35 C34 1.382(5) . ?
C46 C47 1.385(4) . ?
C11 H11 0.9500 . ?
C11 C12 1.390(4) . ?
C11 C10 1.383(5) . ?
C25 H25A 0.9900 . ?
C25 H25B 0.9900 . ?
C31 H31A 0.9900 . ?
C31 H31B 0.9900 . ?
C21 H21 0.9500 . ?
C21 C20 1.392(4) . ?
C21 C22 1.387(4) . ?
C38 C37 1.435(3) . ?
C12 H12 0.9500 . ?
C3 H3 0.9500 . ?
C49 C50 1.431(4) . ?
C41 C40 1.387(4) . ?
C41 C42 1.404(4) . ?
C44 C43 1.429(3) . ?
C20 C19 1.503(4) . ?
C27 H27 0.9500 . ?
C27 C28 1.387(4) . ?
C47 C48 1.410(4) . ?
C7 H7A 0.9900 . ?
C7 H7B 0.9900 . ?
C1 H1A 0.9900 . ?
C1 H1B 0.9900 . ?
C17 H17 0.9500 . ?
C17 C16 1.386(4) . ?
C22 H22 0.9500 . ?
C22 C23 1.389(5) . ?
C43 C48 1.393(4) . ?
C30 H30 0.9500 . ?
C30 C29 1.390(4) . ?
C14 C13 1.503(4) . ?
C14 C15 1.389(4) . ?
C28 H28 0.9500 . ?
C28 C29 1.384(5) . ?
C37 C42 1.403(3) . ?
C56 H56A 0.9800 . ?
C56 H56B 0.9800 . ?
C56 H56C 0.9800 . ?
C56 C55 1.451(5) . ?
C5 H5 0.9500 . ?
C5 C6 1.390(4) . ?
C55 N9 1.142(5) . ?
C34 H34 0.9500 . ?
C34 C33 1.389(5) . ?
C9 H9 0.9500 . ?
C9 C10 1.389(5) . ?
C13 H13A 0.9900 . ?
C13 H13B 0.9900 . ?
C29 H29 0.9500 . ?
C33 H33 0.9500 . ?
C24 H24 0.9500 . ?
C24 C23 1.386(4) . ?
C16 H16 0.9500 . ?
C16 C15 1.384(5) . ?
C6 H6 0.9500 . ?
C19 H19A 0.9900 . ?
C19 H19B 0.9900 . ?
C23 H23 0.9500 . ?
C10 H10 0.9500 . ?
C15 H15 0.9500 . ?

loop_
_geom_torsion_atom_site_label_1
_geom_torsion_atom_site_label_2
_geom_torsion_atom_site_label_3
_geom_torsion_atom_site_label_4
_geom_torsion
_geom_torsion_site_symmetry_1
_geom_torsion_site_symmetry_2
_geom_torsion_site_symmetry_3
_geom_torsion_site_symmetry_4
_geom_torsion_publ_flag
Eu1 O2 C38 C39 149.6(2) . . . . ?
Eu1 O2 C38 C37 -27.5(3) . . . . ?
Eu1 O1 C37 C38 24.3(3) . . . . ?
Eu1 O1 C37 C42 -156.3(2) . . . . ?
Eu1 O3 C43 C44 101.3(2) . . . . ?
Eu1 O3 C43 C48 -79.1(3) . . . . ?
Eu1 O6 C50 C51 162.8(2) . . . . ?
Eu1 O6 C50 C49 -15.6(3) . . . . ?
Eu1 O5 C49 C54 -175.57(19) . . . . ?
Eu1 O5 C49 C50 4.2(3) . . . . ?
Eu1 N3 C2 C3 -167.8(2) . . . . ?
Eu1 N3 C2 C1 16.9(3) . . . . ?
Eu1 N3 C6 C5 169.0(2) . . . . ?
Eu1 N4 C18 C17 167.8(2) . . . . ?
Eu1 N4 C14 C13 8.4(4) . . . . ?
Eu1 N4 C14 C15 -167.8(3) . . . . ?
Eu1 N2 C8 C7 -20.8(3) . . . . ?
Eu1 N2 C8 C9 165.4(2) . . . . ?
Eu1 N2 C12 C11 -168.0(2) . . . . ?
Eu1 N1 C7 C8 -35.4(3) . . . . ?
Eu1 N1 C1 C2 48.9(2) . . . . ?
Eu1 N1 C13 C14 -47.4(2) . . . . ?
Eu2 O2 C38 C39 -84.0(3) . . . . ?
Eu2 O2 C38 C37 98.9(3) . . . . ?
Eu2 O3 C43 C44 -8.5(3) . . . . ?
Eu2 O3 C43 C48 171.1(2) . . . . ?
Eu2 O4 C44 C45 177.67(19) . . . . ?
Eu2 O4 C44 C43 1.2(3) . . . . ?
Eu2 O6 C50 C51 -88.5(3) . . . . ?
Eu2 O6 C50 C49 93.1(2) . . . . ?
Eu2 N8 C26 C25 14.9(3) . . . . ?
Eu2 N8 C26 C27 -163.0(2) . . . . ?
Eu2 N8 C30 C29 160.7(2) . . . . ?
Eu2 N6 C20 C21 165.7(2) . . . . ?
Eu2 N6 C20 C19 -18.0(3) . . . . ?
Eu2 N6 C24 C23 -168.8(2) . . . . ?
Eu2 N7 C32 C31 -11.6(3) . . . . ?
Eu2 N7 C32 C33 170.4(2) . . . . ?
Eu2 N7 C36 C35 -172.8(2) . . . . ?
Eu2 N5 C25 C26 -51.3(2) . . . . ?
Eu2 N5 C31 C32 -45.4(2) . . . . ?
Eu2 N5 C19 C20 -43.0(3) . . . . ?
Br4 C39 C38 O2 -2.8(4) . . . . ?
Br4 C39 C38 C37 174.24(19) . . . . ?
Br4 C39 C40 Br3 -3.0(3) . . . . ?
Br4 C39 C40 C41 178.8(2) . . . . ?
Br8 C45 C46 Br7 2.1(3) . . . . ?
Br8 C45 C46 C47 -176.4(2) . . . . ?
Br8 C45 C44 O4 -6.5(3) . . . . ?
Br8 C45 C44 C43 169.94(18) . . . . ?
Br12 C51 C50 O6 -3.1(3) . . . . ?
Br12 C51 C50 C49 175.24(18) . . . . ?
Br9 C54 C49 O5 -1.0(3) . . . . ?
Br9 C54 C49 C50 179.26(18) . . . . ?
Br10 C53 C54 Br9 -9.9(3) . . . . ?
Br10 C53 C54 C49 172.96(19) . . . . ?
Br11 C52 C53 Br10 11.8(3) . . . . ?
Br11 C52 C53 C54 -169.96(19) . . . . ?
Br11 C52 C51 Br12 -6.7(3) . . . . ?
Br11 C52 C51 C50 176.56(19) . . . . ?
Br2 C41 C40 Br3 6.8(3) . . . . ?
Br2 C41 C40 C39 -175.0(2) . . . . ?
Br2 C41 C42 Br1 1.4(3) . . . . ?
Br2 C41 C42 C37 179.1(2) . . . . ?
Br7 C46 C47 Br6 7.4(3) . . . . ?
Br7 C46 C47 C48 -174.6(2) . . . . ?
Br6 C47 C48 Br5 -4.4(3) . . . . ?
Br6 C47 C48 C43 177.1(2) . . . . ?
O2 C38 C37 O1 5.3(3) . . . . ?
O2 C38 C37 C42 -174.1(2) . . . . ?
O1 C37 C42 Br1 -7.5(3) . . . . ?
O1 C37 C42 C41 174.7(2) . . . . ?
O3 C43 C48 Br5 -3.9(4) . . . . ?
O3 C43 C48 C47 174.7(2) . . . . ?
O4 C44 C43 O3 5.6(3) . . . . ?
O4 C44 C43 C48 -174.0(2) . . . . ?
O5 C49 C50 O6 8.6(3) . . . . ?
O5 C49 C50 C51 -169.9(2) . . . . ?
N3 C2 C3 C4 -1.5(5) . . . . ?
N3 C2 C1 N1 -46.2(3) . . . . ?
N4 C18 C17 C16 -0.2(5) . . . . ?
N4 C14 C13 N1 28.2(4) . . . . ?
N4 C14 C15 C16 0.5(6) . . . . ?
N8 C26 C25 N5 26.3(3) . . . . ?
N8 C26 C27 C28 1.8(4) . . . . ?
N8 C30 C29 C28 2.1(4) . . . . ?
N6 C20 C19 N5 42.4(3) . . . . ?
N6 C24 C23 C22 2.5(5) . . . . ?
N2 C8 C7 N1 38.5(3) . . . . ?
N2 C8 C9 C10 2.8(5) . . . . ?
N7 C32 C31 N5 38.4(3) . . . . ?
N7 C32 C33 C34 2.8(4) . . . . ?
N7 C36 C35 C34 1.9(4) . . . . ?
C52 C53 C54 Br9 171.9(2) . . . . ?
C52 C53 C54 C49 -5.3(4) . . . . ?
C52 C51 C50 O6 173.7(2) . . . . ?
C52 C51 C50 C49 -7.9(4) . . . . ?
C2 N3 C6 C5 1.3(5) . . . . ?
C53 C52 C51 Br12 175.9(2) . . . . ?
C53 C52 C51 C50 -0.8(4) . . . . ?
C53 C54 C49 O5 176.4(2) . . . . ?
C53 C54 C49 C50 -3.4(4) . . . . ?
C54 C49 C50 O6 -171.6(2) . . . . ?
C54 C49 C50 C51 9.9(4) . . . . ?
C51 C52 C53 Br10 -170.8(2) . . . . ?
C51 C52 C53 C54 7.4(4) . . . . ?
C32 N7 C36 C35 -0.3(4) . . . . ?
C26 N8 C30 C29 -0.9(4) . . . . ?
C26 C27 C28 C29 -0.5(4) . . . . ?
C39 C38 C37 O1 -172.0(2) . . . . ?
C39 C38 C37 C42 8.6(4) . . . . ?
C4 C5 C6 N3 -2.0(5) . . . . ?
C8 N2 C12 C11 -0.6(4) . . . . ?
C8 C9 C10 C11 -0.8(5) . . . . ?
C36 N7 C32 C31 175.9(2) . . . . ?
C36 N7 C32 C33 -2.1(4) . . . . ?
C36 C35 C34 C33 -1.2(4) . . . . ?
C18 N4 C14 C13 175.1(3) . . . . ?
C18 N4 C14 C15 -1.1(5) . . . . ?
C18 C17 C16 C15 -0.4(6) . . . . ?
C45 C46 C47 Br6 -174.1(2) . . . . ?
C45 C46 C47 C48 3.9(4) . . . . ?
C45 C44 C43 O3 -171.0(2) . . . . ?
C45 C44 C43 C48 9.3(4) . . . . ?
C35 C34 C33 C32 -1.0(4) . . . . ?
C46 C45 C44 O4 177.0(3) . . . . ?
C46 C45 C44 C43 -6.6(4) . . . . ?
C46 C47 C48 Br5 177.7(2) . . . . ?
C46 C47 C48 C43 -0.9(4) . . . . ?
C25 N5 C31 C32 -164.5(2) . . . . ?
C25 N5 C19 C20 75.5(3) . . . . ?
C25 C26 C27 C28 -176.0(3) . . . . ?
C31 N5 C25 C26 70.7(3) . . . . ?
C31 N5 C19 C20 -166.3(2) . . . . ?
C31 C32 C33 C34 -175.1(3) . . . . ?
C21 C20 C19 N5 -141.2(3) . . . . ?
C21 C22 C23 C24 -2.2(5) . . . . ?
C38 C39 C40 Br3 176.0(2) . . . . ?
C38 C39 C40 C41 -2.2(4) . . . . ?
C38 C37 C42 Br1 171.91(18) . . . . ?
C38 C37 C42 C41 -5.9(4) . . . . ?
C12 N2 C8 C7 171.8(2) . . . . ?
C12 N2 C8 C9 -2.0(4) . . . . ?
C12 C11 C10 C9 -1.7(5) . . . . ?
C3 C2 C1 N1 138.3(3) . . . . ?
C3 C4 C5 C6 0.9(5) . . . . ?
C44 C45 C46 Br7 178.4(2) . . . . ?
C44 C45 C46 C47 -0.1(4) . . . . ?
C44 C43 C48 Br5 175.65(19) . . . . ?
C44 C43 C48 C47 -5.8(4) . . . . ?
C20 N6 C24 C23 0.3(4) . . . . ?
C20 C21 C22 C23 -0.6(5) . . . . ?
C27 C26 C25 N5 -155.8(2) . . . . ?
C27 C28 C29 C30 -1.3(4) . . . . ?
C7 N1 C1 C2 -75.5(3) . . . . ?
C7 N1 C13 C14 75.1(3) . . . . ?
C7 C8 C9 C10 -170.9(3) . . . . ?
C1 N1 C7 C8 86.7(3) . . . . ?
C1 N1 C13 C14 -165.3(2) . . . . ?
C1 C2 C3 C4 173.6(3) . . . . ?
C17 C16 C15 C14 0.2(6) . . . . ?
C22 C21 C20 N6 3.5(4) . . . . ?
C22 C21 C20 C19 -172.7(3) . . . . ?
C30 N8 C26 C25 176.8(2) . . . . ?
C30 N8 C26 C27 -1.0(4) . . . . ?
C14 N4 C18 C17 0.9(4) . . . . ?
C40 C39 C38 O2 178.1(2) . . . . ?
C40 C39 C38 C37 -4.8(4) . . . . ?
C40 C41 C42 Br1 -178.6(2) . . . . ?
C40 C41 C42 C37 -0.9(4) . . . . ?
C5 C4 C3 C2 0.8(5) . . . . ?
C9 C8 C7 N1 -147.4(3) . . . . ?
C13 N1 C7 C8 -155.8(2) . . . . ?
C13 N1 C1 C2 167.5(2) . . . . ?
C13 C14 C15 C16 -175.6(3) . . . . ?
C33 C32 C31 N5 -143.6(3) . . . . ?
C24 N6 C20 C21 -3.3(4) . . . . ?
C24 N6 C20 C19 173.0(2) . . . . ?
C6 N3 C2 C3 0.5(4) . . . . ?
C6 N3 C2 C1 -174.9(3) . . . . ?
C19 N5 C25 C26 -170.8(2) . . . . ?
C19 N5 C31 C32 76.1(3) . . . . ?
C42 C41 C40 Br3 -173.1(2) . . . . ?
C42 C41 C40 C39 5.0(4) . . . . ?
C10 C11 C12 N2 2.5(5) . . . . ?
C15 C14 C13 N1 -155.5(3) . . . . ?
